data_7053601
loop_
_publ_author_name
'Byrne, Peter'
'Lloyd, Gareth O.'
'Applegarth, Lucas'
'Anderson, Kirsty M.'
'Clarke, Nigel'
'Steed, Jonathan W.'

_publ_section_title
;
 Metal-induced gelation in dipyridyl ureas
;
_journal_issue 10
_journal_name_full 'New Journal of Chemistry'
_journal_page_first 2261
_journal_paper_doi 10.1039/c0nj00278j
_journal_volume 34
_journal_year 2010
_chemical_formula_sum 'C14 H28 Cu N8 O14'
_chemical_formula_weight 595.98
_chemical_name_systematic
;
?
;
_space_group_IT_number 2
_symmetry_cell_setting triclinic
_symmetry_space_group_name_Hall '-P 1'
_symmetry_space_group_name_H-M 'P -1'
_atom_sites_solution_hydrogens geom
_atom_sites_solution_primary direct
_atom_sites_solution_secondary difmap
_audit_creation_method SHELXL-97
_cell_angle_alpha 113.399(4)
_cell_angle_beta 106.638(4)
_cell_angle_gamma 98.603(4)
_cell_formula_units_Z 1
_cell_length_a 7.4582(11)
_cell_length_b 9.4917(14)
_cell_length_c 9.6997(14)
_cell_measurement_reflns_used 808
_cell_measurement_temperature 120(2)
_cell_measurement_theta_max 24.701
_cell_measurement_theta_min 2.450
_cell_volume 576.10(15)
_computing_cell_refinement Saint
_computing_data_collection Smart
_computing_data_reduction Saint
_computing_molecular_graphics Xseed
_computing_publication_material Xseed
_computing_structure_refinement 'SHELXL-97 (Sheldrick, 1997)'
_computing_structure_solution 'SHELXS-97 (Sheldrick, 1990)'
_diffrn_ambient_temperature 120(2)
_diffrn_measured_fraction_theta_full 0.999
_diffrn_measured_fraction_theta_max 0.999
_diffrn_measurement_device_type sMART-6k
_diffrn_radiation_monochromator graphite
_diffrn_radiation_source 'fine-focus sealed tube'
_diffrn_radiation_type MoK\a
_diffrn_radiation_wavelength 0.71073
_diffrn_reflns_av_R_equivalents 0.0400
_diffrn_reflns_av_sigmaI/netI 0.0541
_diffrn_reflns_limit_h_max 10
_diffrn_reflns_limit_h_min -10
_diffrn_reflns_limit_k_max 13
_diffrn_reflns_limit_k_min -13
_diffrn_reflns_limit_l_max 13
_diffrn_reflns_limit_l_min -13
_diffrn_reflns_number 8766
_diffrn_reflns_theta_full 28.00
_diffrn_reflns_theta_max 30.02
_diffrn_reflns_theta_min 2.45
_diffrn_standards_number 0
_exptl_absorpt_coefficient_mu 1.036
_exptl_absorpt_correction_T_max 0.9035
_exptl_absorpt_correction_T_min 0.6125
_exptl_absorpt_correction_type multi-scan
_exptl_crystal_colour blue
_exptl_crystal_density_diffrn 1.718
_exptl_crystal_density_method 'not measured'
_exptl_crystal_description block
_exptl_crystal_F_000 309
_exptl_crystal_size_max 0.21
_exptl_crystal_size_mid 0.12
_exptl_crystal_size_min 0.10
_refine_diff_density_max 0.731
_refine_diff_density_min -0.743
_refine_diff_density_rms 0.095
_refine_ls_extinction_method none
_refine_ls_goodness_of_fit_ref 1.024
_refine_ls_hydrogen_treatment mixed
_refine_ls_matrix_type full
_refine_ls_number_parameters 193
_refine_ls_number_reflns 3371
_refine_ls_number_restraints 6
_refine_ls_restrained_S_all 1.023
_refine_ls_R_factor_all 0.0676
_refine_ls_R_factor_gt 0.0449
_refine_ls_shift/su_max 0.000
_refine_ls_shift/su_mean 0.000
_refine_ls_structure_factor_coef Fsqd
_refine_ls_weighting_details 'calc w=1/[\s^2^(Fo^2^)+(0.0639P)^2^+0.0054P] where P=(Fo^2^+2Fc^2^)/3'
_refine_ls_weighting_scheme calc
_refine_ls_wR_factor_gt 0.1043
_refine_ls_wR_factor_ref 0.1132
_reflns_number_gt 2609
_reflns_number_total 3371
_reflns_threshold_expression >2sigma(I)
_cod_data_source_file c0nj00278j.txt
_cod_data_source_block z:\xraydata\peter\07srv5~3\work\xm
_cod_depositor_comments
;
The following automatic conversions were performed:

'_exptl_absorpt_correction_type' value 'Multi-scan' changed to
'multi-scan' according to
/home/saulius/struct/CIF-dictionaries/cif_core.dic dictionary named
'cif_core.dic' version 2.4.2 from 2011-04-26.

Automatic conversion script
Id: cif_fix_values 1891 2012-01-12 08:04:46Z andrius 
;
_cod_original_sg_symbol_H-M P-1
_cod_database_code 7053601

loop_
_symmetry_equiv_pos_as_xyz
'x, y, z'
'-x, -y, -z'

loop_
_atom_site_label
_atom_site_type_symbol
_atom_site_fract_x
_atom_site_fract_y
_atom_site_fract_z
_atom_site_U_iso_or_equiv
_atom_site_adp_type
_atom_site_occupancy
_atom_site_symmetry_multiplicity
_atom_site_calc_flag
_atom_site_refinement_flags
Cu1 Cu 0.0000 0.0000 0.0000 0.01579(12) Uani 1 2 d S
O1 O -0.0763(3) 0.3074(2) -0.32957(19) 0.0206(3) Uani 1 1 d .
O2 O -0.2765(3) -0.0754(2) 0.0803(2) 0.0305(4) Uani 1 1 d .
O3 O -0.5433(3) -0.1267(2) 0.1196(2) 0.0247(4) Uani 1 1 d .
O4 O -0.5323(3) -0.2703(2) -0.1144(2) 0.0252(4) Uani 1 1 d .
O5 O 0.0677(2) -0.2030(2) -0.06735(19) 0.0188(3) Uani 1 1 d D
O6 O -0.2024(3) -0.4584(2) -0.1444(2) 0.0256(4) Uani 1 1 d D
O7 O 0.3022(3) 0.4304(3) -0.1104(2) 0.0313(4) Uani 1 1 d D
N1 N -0.1677(3) -0.0746(2) -0.2342(2) 0.0159(4) Uani 1 1 d .
N2 N -0.2246(3) 0.0597(2) -0.5504(2) 0.0184(4) Uani 1 1 d .
H1N H -0.2647 0.0070 -0.6569 0.022 Uiso 1 1 calc R
N3 N -0.1489(3) 0.2851(2) -0.5824(2) 0.0219(4) Uani 1 1 d .
H2N H -0.1769 0.2209 -0.6855 0.026 Uiso 1 1 calc R
N4 N -0.4509(3) -0.1589(2) 0.0262(2) 0.0181(4) Uani 1 1 d .
C1 C -0.3017(3) -0.2195(3) -0.3213(3) 0.0168(4) Uani 1 1 d .
H1 H -0.3215 -0.2839 -0.2698 0.020 Uiso 1 1 calc R
C2 C -0.4125(3) -0.2782(3) -0.4851(3) 0.0191(4) Uani 1 1 d .
H2 H -0.5059 -0.3821 -0.5451 0.023 Uiso 1 1 calc R
C3 C -0.3858(3) -0.1842(3) -0.5602(3) 0.0184(4) Uani 1 1 d .
H3 H -0.4598 -0.2233 -0.6725 0.022 Uiso 1 1 calc R
C4 C -0.2492(3) -0.0316(3) -0.4695(3) 0.0149(4) Uani 1 1 d .
C5 C -0.1402(3) 0.0187(3) -0.3056(3) 0.0169(4) Uani 1 1 d .
H5 H -0.0442 0.1213 -0.2429 0.020 Uiso 1 1 calc R
C6 C -0.1443(3) 0.2225(3) -0.4792(3) 0.0174(4) Uani 1 1 d .
C7 C -0.1078(4) 0.4591(3) -0.5245(3) 0.0217(5) Uani 1 1 d .
H7A H -0.1456 0.5061 -0.4300 0.026 Uiso 1 1 calc R
H7B H -0.1880 0.4792 -0.6115 0.026 Uiso 1 1 calc R
H5AW H 0.1930(17) -0.187(4) -0.007(3) 0.042(10) Uiso 1 1 d D
H6AW H -0.153(5) -0.538(3) -0.190(4) 0.060(12) Uiso 1 1 d D
H7AW H 0.183(3) 0.393(5) -0.191(4) 0.076(15) Uiso 1 1 d D
H5BW H -0.019(4) -0.291(2) -0.084(4) 0.030(8) Uiso 1 1 d D
H6BW H -0.248(5) -0.447(5) -0.065(3) 0.057(12) Uiso 1 1 d D
H7BW H 0.374(6) 0.525(3) -0.094(5) 0.076(15) Uiso 1 1 d D

loop_
_atom_site_aniso_label
_atom_site_aniso_U_11
_atom_site_aniso_U_22
_atom_site_aniso_U_33
_atom_site_aniso_U_23
_atom_site_aniso_U_13
_atom_site_aniso_U_12
Cu1 0.0181(2) 0.0158(2) 0.01329(19) 0.00855(15) 0.00307(15) 0.00506(16)
O1 0.0262(9) 0.0164(8) 0.0153(7) 0.0074(6) 0.0039(7) 0.0036(7)
O2 0.0191(9) 0.0406(11) 0.0251(9) 0.0164(8) 0.0037(7) -0.0031(8)
O3 0.0199(8) 0.0355(10) 0.0168(8) 0.0097(7) 0.0063(7) 0.0111(8)
O4 0.0257(9) 0.0267(9) 0.0174(8) 0.0068(7) 0.0071(7) 0.0043(8)
O5 0.0173(8) 0.0170(8) 0.0183(8) 0.0080(7) 0.0023(6) 0.0052(7)
O6 0.0299(10) 0.0204(9) 0.0277(9) 0.0118(8) 0.0118(8) 0.0075(8)
O7 0.0267(10) 0.0352(11) 0.0266(10) 0.0157(9) 0.0047(8) 0.0023(9)
N1 0.0175(9) 0.0168(9) 0.0159(8) 0.0095(7) 0.0064(7) 0.0066(8)
N2 0.0250(10) 0.0160(9) 0.0121(8) 0.0084(7) 0.0031(7) 0.0025(8)
N3 0.0294(11) 0.0179(10) 0.0161(9) 0.0099(8) 0.0051(8) 0.0024(9)
N4 0.0187(9) 0.0216(10) 0.0167(9) 0.0123(8) 0.0049(7) 0.0066(8)
C1 0.0175(10) 0.0173(11) 0.0172(10) 0.0099(9) 0.0059(8) 0.0054(9)
C2 0.0178(11) 0.0150(10) 0.0206(11) 0.0089(9) 0.0030(9) 0.0013(9)
C3 0.0200(11) 0.0182(11) 0.0143(10) 0.0080(8) 0.0025(8) 0.0045(9)
C4 0.0171(10) 0.0152(10) 0.0153(10) 0.0091(8) 0.0064(8) 0.0061(9)
C5 0.0184(11) 0.0160(10) 0.0161(10) 0.0086(9) 0.0053(8) 0.0040(9)
C6 0.0186(10) 0.0180(11) 0.0170(10) 0.0103(9) 0.0055(8) 0.0059(9)
C7 0.0227(12) 0.0229(12) 0.0227(11) 0.0151(10) 0.0059(9) 0.0078(10)

loop_
_atom_type_symbol
_atom_type_description
_atom_type_scat_dispersion_real
_atom_type_scat_dispersion_imag
_atom_type_scat_source
C C 0.0033 0.0016 'International Tables Vol C Tables 4.2.6.8 and 6.1.1.4'
H H 0.0000 0.0000 'International Tables Vol C Tables 4.2.6.8 and 6.1.1.4'
N N 0.0061 0.0033 'International Tables Vol C Tables 4.2.6.8 and 6.1.1.4'
O O 0.0106 0.0060 'International Tables Vol C Tables 4.2.6.8 and 6.1.1.4'
Cu Cu 0.3201 1.2651 'International Tables Vol C Tables 4.2.6.8 and 6.1.1.4'

loop_
_geom_angle_atom_site_label_1
_geom_angle_atom_site_label_2
_geom_angle_atom_site_label_3
_geom_angle
_geom_angle_site_symmetry_1
_geom_angle_site_symmetry_3
O5 Cu1 O5 180.0 2 .
O5 Cu1 N1 88.82(7) 2 2
O5 Cu1 N1 91.18(7) . 2
O5 Cu1 N1 91.18(7) 2 .
O5 Cu1 N1 88.82(7) . .
N1 Cu1 N1 180.0 2 .
Cu1 O5 H5AW 111(2) . .
Cu1 O5 H5BW 118(2) . .
H5AW O5 H5BW 115(3) . .
H6AW O6 H6BW 125(4) . .
H7AW O7 H7BW 112(4) . .
C1 N1 C5 119.67(19) . .
C1 N1 Cu1 120.08(15) . .
C5 N1 Cu1 120.20(15) . .
C6 N2 C4 126.06(18) . .
C6 N2 H1N 117.0 . .
C4 N2 H1N 117.0 . .
C6 N3 C7 120.67(19) . .
C6 N3 H2N 119.7 . .
C7 N3 H2N 119.7 . .
O4 N4 O2 121.82(19) . .
O4 N4 O3 120.2(2) . .
O2 N4 O3 117.95(19) . .
N1 C1 C2 121.7(2) . .
N1 C1 H1 119.2 . .
C2 C1 H1 119.2 . .
C3 C2 C1 119.4(2) . .
C3 C2 H2 120.3 . .
C1 C2 H2 120.3 . .
C2 C3 C4 119.4(2) . .
C2 C3 H3 120.3 . .
C4 C3 H3 120.3 . .
C3 C4 C5 118.1(2) . .
C3 C4 N2 117.73(19) . .
C5 C4 N2 124.1(2) . .
N1 C5 C4 121.7(2) . .
N1 C5 H5 119.1 . .
C4 C5 H5 119.1 . .
O1 C6 N3 122.3(2) . .
O1 C6 N2 122.2(2) . .
N3 C6 N2 115.46(19) . .
N3 C7 C7 111.8(3) . 2_564
N3 C7 H7A 109.3 . .
C7 C7 H7A 109.3 2_564 .
N3 C7 H7B 109.3 . .
C7 C7 H7B 109.3 2_564 .
H7A C7 H7B 107.9 . .

loop_
_geom_bond_atom_site_label_1
_geom_bond_atom_site_label_2
_geom_bond_distance
_geom_bond_site_symmetry_2
Cu1 O5 1.9680(17) 2
Cu1 O5 1.9681(17) .
Cu1 N1 2.0141(19) 2
Cu1 N1 2.0142(19) .
Cu1 O2 2.508(2) .
O1 C6 1.241(3) .
O2 N4 1.251(3) .
O3 N4 1.261(2) .
O4 N4 1.239(3) .
O5 H5AW 0.900 .
O5 H5BW 0.900 .
O6 H6AW 0.900 .
O6 H6BW 0.900 .
O7 H7AW 0.900 .
O7 H7BW 0.900 .
N1 C1 1.337(3) .
N1 C5 1.349(3) .
N2 C6 1.364(3) .
N2 C4 1.406(3) .
N2 H1N 0.8800 .
N3 C6 1.347(3) .
N3 C7 1.466(3) .
N3 H2N 0.8800 .
C1 C2 1.387(3) .
C1 H1 0.9500 .
C2 C3 1.383(3) .
C2 H2 0.9500 .
C3 C4 1.394(3) .
C3 H3 0.9500 .
C4 C5 1.399(3) .
C5 H5 0.9500 .
C7 C7 1.519(5) 2_564
C7 H7A 0.9900 .
C7 H7B 0.9900 .

loop_
_geom_torsion_atom_site_label_1
_geom_torsion_atom_site_label_2
_geom_torsion_atom_site_label_3
_geom_torsion_atom_site_label_4
_geom_torsion
_geom_torsion_site_symmetry_1
_geom_torsion_site_symmetry_4
O5 Cu1 N1 C1 -128.56(17) 2 .
O5 Cu1 N1 C1 51.44(17) . .
N1 Cu1 N1 C1 88(7) 2 .
O5 Cu1 N1 C5 54.08(17) 2 .
O5 Cu1 N1 C5 -125.92(17) . .
N1 Cu1 N1 C5 -89(7) 2 .
C5 N1 C1 C2 0.8(3) . .
Cu1 N1 C1 C2 -176.53(17) . .
N1 C1 C2 C3 -0.7(4) . .
C1 C2 C3 C4 -0.6(4) . .
C2 C3 C4 C5 1.7(3) . .
C2 C3 C4 N2 179.3(2) . .
C6 N2 C4 C3 160.2(2) . .
C6 N2 C4 C5 -22.3(4) . .
C1 N1 C5 C4 0.3(3) . .
Cu1 N1 C5 C4 177.70(16) . .
C3 C4 C5 N1 -1.6(3) . .
N2 C4 C5 N1 -179.1(2) . .
C7 N3 C6 O1 -11.6(4) . .
C7 N3 C6 N2 166.6(2) . .
C4 N2 C6 O1 2.8(4) . .
C4 N2 C6 N3 -175.4(2) . .
C6 N3 C7 C7 92.4(3) . 2_564
